data_4510780
loop_
_publ_author_name
'Sugino, Misa'
'Araki, Yusuke'
'Hatanaka, Keisuke'
'Hisaki, Ichiro'
'Miyata, Mikiji'
'Tohnai, Norimitsu'

_publ_section_title
;
 Elucidation of Anthracene Arrangement for Excimer Emission at Ambient
 Conditions
;
_journal_issue 11
_journal_name_full 'Crystal Growth &amp; Design'
_journal_page_first 4986
_journal_paper_doi 10.1021/cg401166v
_journal_volume 13
_journal_year 2013
_chemical_formula_moiety 'C26 H22 N2, 2(N O3)'
_chemical_formula_sum 'C26 H22 N4 O6'
_chemical_formula_weight 486.48
_space_group_IT_number 61
_symmetry_cell_setting orthorhombic
_symmetry_Int_Tables_number 61
_symmetry_space_group_name_Hall '-P 2ac 2ab'
_symmetry_space_group_name_H-M 'P b c a'
_atom_sites_solution_hydrogens geom
_atom_sites_solution_primary direct
_atom_sites_solution_secondary difmap
_cell_angle_alpha 90.0000
_cell_angle_beta 90.0000
_cell_angle_gamma 90.0000
_cell_formula_units_Z 4
_cell_length_a 8.61350(16)
_cell_length_b 10.56801(19)
_cell_length_c 25.8505(5)
_cell_measurement_reflns_used 14518
_cell_measurement_temperature 153
_cell_measurement_theta_max 68.22
_cell_measurement_theta_min 3.42
_cell_volume 2353.11(8)
_computing_cell_refinement PROCESS-AUTO
_computing_data_collection PROCESS-AUTO
_computing_data_reduction PROCESS
_computing_molecular_graphics 'CrystalStructure 4.0'
_computing_publication_material 'CrystalStructure 4.0 (Rigaku, 2009)'
_computing_structure_refinement 'SHELXL97 (Sheldrick, 1997)'
_computing_structure_solution 'SIR2004 (Burla, et al., 2005)'
_diffrn_ambient_temperature 153
_diffrn_measured_fraction_theta_full 0.999
_diffrn_measured_fraction_theta_max 0.999
_diffrn_measurement_device_type 'Rigaku R-AXIS RAPID imaging plate'
_diffrn_measurement_method \w
_diffrn_radiation_type 'Cu K\a'
_diffrn_radiation_wavelength 1.54187
_diffrn_reflns_av_R_equivalents 0.0997
_diffrn_reflns_limit_h_max 10
_diffrn_reflns_limit_h_min -10
_diffrn_reflns_limit_k_max 12
_diffrn_reflns_limit_k_min -12
_diffrn_reflns_limit_l_max 31
_diffrn_reflns_limit_l_min -31
_diffrn_reflns_number 23884
_diffrn_reflns_theta_full 68.23
_diffrn_reflns_theta_max 68.23
_diffrn_standards_number 0
_exptl_absorpt_coefficient_mu 0.829
_exptl_absorpt_correction_type none
_exptl_crystal_colour colorless
_exptl_crystal_density_diffrn 1.373
_exptl_crystal_density_method 'not measured'
_exptl_crystal_description chunk
_exptl_crystal_F_000 1016.00
_exptl_crystal_size_max 0.30
_exptl_crystal_size_mid 0.10
_exptl_crystal_size_min 0.05
_refine_diff_density_max 0.170
_refine_diff_density_min -0.200
_refine_ls_extinction_method none
_refine_ls_goodness_of_fit_ref 1.063
_refine_ls_hydrogen_treatment constr
_refine_ls_number_parameters 163
_refine_ls_number_reflns 2165
_refine_ls_number_restraints 0
_refine_ls_R_factor_gt 0.0439
_refine_ls_shift/su_max 0.000
_refine_ls_structure_factor_coef Fsqd
_refine_ls_weighting_details 'w = 1/[\s^2^(Fo^2^)+(0.0344P)^2^+1.2136P] where P=(Fo^2^+2Fc^2^)/3'
_refine_ls_weighting_scheme calc
_refine_ls_wR_factor_ref 0.1128
_reflns_number_gt 1659
_reflns_number_total 2165
_reflns_threshold_expression F^2^>2.0\s(F^2^)
_cod_data_source_file 938213.cif
_cod_data_source_block '_BAPA_NO3'
_cod_original_cell_volume 2353.11(7)
_cod_database_code 4510780

loop_
_symmetry_equiv_pos_site_id
_symmetry_equiv_pos_as_xyz
1 +X,+Y,+Z
2 1/2-X,1/2+Y,+Z
3 +X,1/2-Y,1/2+Z
4 1/2-X,-Y,1/2+Z
5 -X,-Y,-Z
6 1/2+X,1/2-Y,-Z
7 -X,1/2+Y,1/2-Z
8 1/2+X,+Y,1/2-Z

loop_
_atom_site_label
_atom_site_type_symbol
_atom_site_fract_x
_atom_site_fract_y
_atom_site_fract_z
_atom_site_U_iso_or_equiv
_atom_site_adp_type
_atom_site_occupancy
_atom_site_symmetry_multiplicity
_atom_site_calc_flag
_atom_site_refinement_flags
O(1) O -0.05401(18) -0.15086(14) 0.27505(6) 0.0432(9) Uani 1.00 1 d .
O(2) O -0.22906(17) -0.01276(13) 0.29491(5) 0.0368(8) Uani 1.00 1 d .
O(3) O -0.28677(18) -0.21360(14) 0.29498(6) 0.0407(9) Uani 1.00 1 d .
N(1) N 0.47768(19) 0.09540(15) 0.27725(6) 0.0283(8) Uani 1.00 1 d .
N(2) N -0.1919(2) -0.12775(16) 0.28852(6) 0.0310(8) Uani 1.00 1 d .
C(1) C 0.2358(2) 0.18822(19) 0.50150(8) 0.0313(10) Uani 1.00 1 d .
C(2) C 0.2534(3) 0.2641(2) 0.54382(8) 0.0358(10) Uani 1.00 1 d .
C(3) C -0.1567(3) -0.24899(19) 0.41263(8) 0.0344(10) Uani 1.00 1 d .
C(4) C -0.0445(2) -0.15820(18) 0.41211(7) 0.0294(9) Uani 1.00 1 d .
C(5) C 0.0964(2) 0.01619(17) 0.45599(7) 0.0247(9) Uani 1.00 1 d .
C(6) C 0.1185(2) 0.09308(17) 0.49965(7) 0.0252(9) Uani 1.00 1 d .
C(7) C -0.0205(2) -0.07699(17) 0.45553(7) 0.0246(9) Uani 1.00 1 d .
C(8) C 0.3797(2) 0.07390(18) 0.32290(7) 0.0268(9) Uani 1.00 1 d .
C(9) C 0.2454(2) 0.14276(19) 0.32848(7) 0.0309(10) Uani 1.00 1 d .
C(10) C 0.1526(2) 0.12245(19) 0.37142(8) 0.0318(10) Uani 1.00 1 d .
C(11) C 0.1955(2) 0.03501(18) 0.40913(7) 0.0265(9) Uani 1.00 1 d .
C(12) C 0.3322(3) -0.03220(19) 0.40244(8) 0.0341(10) Uani 1.00 1 d .
C(13) C 0.4246(2) -0.01437(19) 0.35914(8) 0.0336(10) Uani 1.00 1 d .
H(1A) H 0.5622 0.0438 0.2787 0.034 Uiso 1.00 1 calc R
H(1B) H 0.5092 0.1776 0.2766 0.034 Uiso 1.00 1 calc R
H(1C) H 0.4223 0.0781 0.2481 0.034 Uiso 1.00 1 calc R
H(1) H 0.3030 0.1990 0.4727 0.038 Uiso 1.00 1 calc R
H(2) H 0.3314 0.3276 0.5439 0.043 Uiso 1.00 1 calc R
H(3) H -0.1698 -0.3025 0.3834 0.041 Uiso 1.00 1 calc R
H(4) H 0.0190 -0.1487 0.3823 0.035 Uiso 1.00 1 calc R
H(9) H 0.2165 0.2036 0.3032 0.037 Uiso 1.00 1 calc R
H(10) H 0.0586 0.1686 0.3752 0.038 Uiso 1.00 1 calc R
H(12) H 0.3631 -0.0916 0.4280 0.041 Uiso 1.00 1 calc R
H(13) H 0.5170 -0.0621 0.3545 0.040 Uiso 1.00 1 calc R

loop_
_atom_site_aniso_label
_atom_site_aniso_U_11
_atom_site_aniso_U_22
_atom_site_aniso_U_33
_atom_site_aniso_U_12
_atom_site_aniso_U_13
_atom_site_aniso_U_23
O(1) 0.04(7) 0.0334 0.0586 0.0100 0.0151 0.0068
O(2) 0.04(6) 0.0274 0.0440 0.0063 0.0061 0.0006
O(3) 0.04(7) 0.0333 0.0470 -0.0092 -0.0032 0.0036
N(1) 0.03(6) 0.0266 0.0299 -0.0032 0.0050 -0.0010
N(2) 0.04(6) 0.0267 0.0312 0.0034 0.0007 0.0023
C(1) 0.03(8) 0.0316 0.0319 -0.0039 0.0046 0.0015
C(2) 0.03(8) 0.0343 0.0399 -0.0090 0.0002 -0.0001
C(3) 0.04(8) 0.0332 0.0314 -0.0032 -0.0013 -0.0038
C(4) 0.03(8) 0.0311 0.0284 0.0008 0.0022 -0.0019
C(5) 0.02(7) 0.0247 0.0269 0.0033 0.0023 0.0024
C(6) 0.02(7) 0.0240 0.0290 0.0018 0.0015 0.0024
C(7) 0.02(7) 0.0238 0.0277 0.0031 -0.0002 0.0015
C(8) 0.03(7) 0.0261 0.0261 -0.0059 0.0048 -0.0024
C(9) 0.03(8) 0.0327 0.0293 0.0029 0.0013 0.0064
C(10) 0.03(8) 0.0347 0.0344 0.0044 0.0046 0.0033
C(11) 0.02(7) 0.0267 0.0297 -0.0027 0.0045 -0.0015
C(12) 0.03(8) 0.0322 0.0361 0.0048 0.0077 0.0088
C(13) 0.03(8) 0.0319 0.0392 0.0049 0.0092 0.0048

loop_
_atom_type_symbol
_atom_type_description
_atom_type_scat_dispersion_real
_atom_type_scat_dispersion_imag
_atom_type_scat_source
C C 0.018 0.009
;
International Tables for Crystallography
(1992, Vol. C, Tables 4.2.6.8 and 6.1.1.4)
;
H H 0.000 0.000
;
International Tables for Crystallography
(1992, Vol. C, Table 6.1.1.4)
;
N N 0.031 0.018
;
International Tables for Crystallography
(1992, Vol. C, Tables 4.2.6.8 and 6.1.1.4)
;
O O 0.049 0.032
;
International Tables for Crystallography
(1992, Vol. C, Tables 4.2.6.8 and 6.1.1.4)
;

loop_
_geom_angle_atom_site_label_1
_geom_angle_atom_site_label_2
_geom_angle_atom_site_label_3
_geom_angle
_geom_angle_publ_flag
_geom_angle_site_symmetry_1
_geom_angle_site_symmetry_3
O(1) N(2) O(2) 117.33(16) yes . .
O(1) N(2) O(3) 121.27(17) yes . .
O(2) N(2) O(3) 121.40(17) yes . .
C(2) C(1) C(6) 121.30(19) yes . .
C(1) C(2) C(3) 120.55(19) yes . 5_556
C(2) C(3) C(4) 120.46(19) yes 5_556 .
C(3) C(4) C(7) 121.23(18) yes . .
C(6) C(5) C(7) 120.55(17) yes . .
C(6) C(5) C(11) 119.81(16) yes . .
C(7) C(5) C(11) 119.63(16) yes . .
C(1) C(6) C(5) 122.07(17) yes . .
C(1) C(6) C(7) 118.06(17) yes . 5_556
C(5) C(6) C(7) 119.87(17) yes . 5_556
C(4) C(7) C(5) 122.03(17) yes . .
C(4) C(7) C(6) 118.39(17) yes . 5_556
C(5) C(7) C(6) 119.58(16) yes . 5_556
N(1) C(8) C(9) 119.09(16) yes . .
N(1) C(8) C(13) 119.35(17) yes . .
C(9) C(8) C(13) 121.56(18) yes . .
C(8) C(9) C(10) 119.21(18) yes . .
C(9) C(10) C(11) 120.70(19) yes . .
C(5) C(11) C(10) 120.23(17) yes . .
C(5) C(11) C(12) 121.19(17) yes . .
C(10) C(11) C(12) 118.57(18) yes . .
C(11) C(12) C(13) 121.25(19) yes . .
C(8) C(13) C(12) 118.70(19) yes . .
C(8) N(1) H(1A) 109.473 yes . .
C(8) N(1) H(1B) 109.463 yes . .
C(8) N(1) H(1C) 109.463 yes . .
H(1A) N(1) H(1B) 109.472 yes . .
H(1A) N(1) H(1C) 109.475 yes . .
H(1B) N(1) H(1C) 109.481 yes . .
C(2) C(1) H(1) 119.353 yes . .
C(6) C(1) H(1) 119.343 yes . .
C(1) C(2) H(2) 119.727 yes . .
C(3) C(2) H(2) 119.721 yes 5_556 .
C(2) C(3) H(3) 119.781 yes 5_556 .
C(4) C(3) H(3) 119.764 yes . .
C(3) C(4) H(4) 119.393 yes . .
C(7) C(4) H(4) 119.376 yes . .
C(8) C(9) H(9) 120.396 yes . .
C(10) C(9) H(9) 120.396 yes . .
C(9) C(10) H(10) 119.646 yes . .
C(11) C(10) H(10) 119.653 yes . .
C(11) C(12) H(12) 119.384 yes . .
C(13) C(12) H(12) 119.368 yes . .
C(8) C(13) H(13) 120.649 yes . .
C(12) C(13) H(13) 120.650 yes . .

loop_
_geom_bond_atom_site_label_1
_geom_bond_atom_site_label_2
_geom_bond_distance
_geom_bond_publ_flag
_geom_bond_site_symmetry_2
O(1) N(2) 1.262(2) yes .
O(2) N(2) 1.267(2) yes .
O(3) N(2) 1.232(3) yes .
N(1) C(8) 1.468(2) yes .
C(1) C(2) 1.365(5) yes .
C(1) C(6) 1.426(5) yes .
C(2) C(3) 1.409(3) yes 5_556
C(3) C(4) 1.362(5) yes .
C(4) C(7) 1.428(4) yes .
C(5) C(6) 1.404(4) yes .
C(5) C(7) 1.409(4) yes .
C(5) C(11) 1.495(3) yes .
C(6) C(7) 1.444(2) yes 5_556
C(8) C(9) 1.375(2) yes .
C(8) C(13) 1.3774(17) yes .
C(9) C(10) 1.384(3) yes .
C(10) C(11) 1.3932(19) yes .
C(11) C(12) 1.386(2) yes .
C(12) C(13) 1.386(3) yes .
N(1) H(1A) 0.910 yes .
N(1) H(1B) 0.910 yes .
N(1) H(1C) 0.910 yes .
C(1) H(1) 0.950 yes .
C(2) H(2) 0.950 yes .
C(3) H(3) 0.950 yes .
C(4) H(4) 0.950 yes .
C(9) H(9) 0.950 yes .
C(10) H(10) 0.950 yes .
C(12) H(12) 0.950 yes .
C(13) H(13) 0.950 yes .

loop_
_geom_contact_atom_site_label_1
_geom_contact_atom_site_label_2
_geom_contact_distance
_geom_contact_publ_flag
_geom_contact_site_symmetry_2
C(1) C(4) 2.793(2) yes 5_556
C(1) C(10) 3.508(4) yes .
C(1) C(11) 2.906(5) yes .
C(1) C(12) 3.560(4) yes .
C(2) C(7) 2.816(10) yes 5_556
C(3) C(6) 2.822(9) yes 5_556
C(4) C(10) 3.576(4) yes .
C(4) C(11) 2.907(4) yes .
C(4) C(12) 3.516(4) yes .
C(5) C(5) 2.838(3) yes 5_556
C(6) C(6) 2.835(8) yes 5_556
C(6) C(10) 3.342(3) yes .
C(6) C(12) 3.385(3) yes .
C(7) C(7) 2.839(6) yes 5_556
C(7) C(10) 3.375(3) yes .
C(7) C(12) 3.367(3) yes .
C(8) C(11) 2.767(3) yes .
C(9) C(12) 2.7629(16) yes .
C(10) C(13) 2.771(2) yes .
O(1) O(3) 3.003(3) yes 8_555
O(1) N(1) 2.762(2) yes 2_545
O(1) N(1) 2.945(2) yes 8_455
O(1) N(2) 3.534(3) yes 8_555
O(1) C(4) 3.545(3) yes .
O(1) C(8) 3.499(3) yes 2_545
O(1) C(8) 3.518(3) yes 8_455
O(2) O(3) 3.164(3) yes 2_455
O(2) N(1) 2.8099(19) yes 1_455
O(2) N(1) 2.821(3) yes 8_455
O(2) C(8) 3.566(2) yes 1_455
O(2) C(8) 3.315(4) yes 8_455
O(2) C(9) 3.595(3) yes 8_455
O(2) C(13) 3.414(3) yes 1_455
O(3) O(1) 3.003(3) yes 8_455
O(3) O(2) 3.164(2) yes 2_445
O(3) N(1) 3.372(4) yes 2_545
O(3) N(1) 3.204(6) yes 7_545
O(3) C(3) 3.263(3) yes .
O(3) C(9) 3.552(4) yes 7_545
N(1) O(1) 2.762(4) yes 2_555
N(1) O(1) 2.945(4) yes 8_555
N(1) O(2) 2.810(2) yes 1_655
N(1) O(2) 2.821(4) yes 8_555
N(1) O(3) 3.372(6) yes 2_555
N(1) O(3) 3.204(5) yes 7_555
N(1) N(2) 3.471(5) yes 2_555
N(1) N(2) 3.254(4) yes 8_555
N(2) O(1) 3.534(4) yes 8_455
N(2) N(1) 3.471(3) yes 2_545
N(2) N(1) 3.254(3) yes 8_455
N(2) C(3) 3.468(2) yes .
N(2) C(4) 3.453(3) yes .
C(3) O(3) 3.263(4) yes .
C(3) N(2) 3.468(3) yes .
C(4) O(1) 3.545(3) yes .
C(4) N(2) 3.453(3) yes .
C(8) O(1) 3.499(5) yes 2_555
C(8) O(1) 3.518(5) yes 8_555
C(8) O(2) 3.566(3) yes 1_655
C(8) O(2) 3.315(5) yes 8_555
C(9) O(2) 3.595(5) yes 8_555
C(9) O(3) 3.552(3) yes 7_555
C(13) O(2) 3.414(3) yes 1_655
N(1) H(9) 2.6108 yes .
N(1) H(13) 2.6226 yes .
C(1) H(3) 3.2604 yes 5_556
C(2) H(4) 3.2612 yes 5_556
C(3) H(1) 3.2642 yes 5_556
C(4) H(2) 3.2562 yes 5_556
C(5) H(1) 2.6618 yes .
C(5) H(4) 2.6664 yes .
C(5) H(10) 2.6574 yes .
C(5) H(12) 2.6646 yes .
C(6) H(2) 3.2887 yes .
C(6) H(4) 3.3254 yes 5_556
C(6) H(10) 3.3543 yes .
C(6) H(12) 3.4180 yes .
C(7) H(1) 3.3206 yes 5_556
C(7) H(3) 3.2877 yes .
C(7) H(10) 3.3932 yes .
C(7) H(12) 3.3839 yes .
C(8) H(10) 3.2371 yes .
C(8) H(12) 3.2346 yes .
C(9) H(1A) 3.1929 yes .
C(9) H(1B) 2.6641 yes .
C(9) H(1C) 2.6659 yes .
C(9) H(13) 3.2583 yes .
C(10) H(1) 3.0312 yes .
C(10) H(4) 3.1008 yes .
C(10) H(12) 3.2477 yes .
C(11) H(1) 2.5614 yes .
C(11) H(4) 2.5618 yes .
C(11) H(9) 3.2721 yes .
C(11) H(13) 3.2729 yes .
C(12) H(1) 3.0548 yes .
C(12) H(4) 3.0109 yes .
C(12) H(10) 3.2483 yes .
C(13) H(1A) 2.4708 yes .
C(13) H(1B) 3.0322 yes .
C(13) H(1C) 3.0321 yes .
C(13) H(9) 3.2570 yes .
H(1A) H(9) 3.4804 yes .
H(1A) H(13) 2.2906 yes .
H(1B) H(9) 2.6274 yes .
H(1B) H(13) 3.2366 yes .
H(1C) H(9) 2.6318 yes .
H(1C) H(13) 3.2299 yes .
H(1) H(2) 2.3015 yes .
H(1) H(10) 3.2992 yes .
H(1) H(12) 3.3223 yes .
H(2) H(3) 2.3523 yes 5_556
H(3) H(4) 2.2996 yes .
H(4) H(10) 3.3759 yes .
H(4) H(12) 3.2478 yes .
H(9) H(10) 2.3350 yes .
H(12) H(13) 2.3364 yes .
O(1) H(1A) 3.2287 yes 2_545
O(1) H(1A) 2.6771 yes 8_455
O(1) H(1B) 1.8543 yes 2_545
O(1) H(1C) 3.1582 yes 2_545
O(1) H(1C) 2.5012 yes 8_455
O(1) H(3) 3.3784 yes .
O(1) H(4) 2.8432 yes .
O(1) H(9) 3.3685 yes 2_545
O(1) H(9) 2.9010 yes 7_545
O(1) H(13) 3.5324 yes 8_455
O(2) H(1A) 1.9407 yes 1_455
O(2) H(1A) 3.2052 yes 8_455
O(2) H(1B) 3.0578 yes 1_455
O(2) H(1B) 3.4175 yes 8_455
O(2) H(1C) 3.3767 yes 1_455
O(2) H(1C) 1.9647 yes 8_455
O(2) H(3) 3.3062 yes 2_455
O(2) H(4) 3.4252 yes .
O(2) H(9) 3.4460 yes 8_455
O(2) H(13) 2.7263 yes 1_455
O(3) H(1A) 3.0448 yes 1_455
O(3) H(1A) 3.2389 yes 2_545
O(3) H(1B) 2.6949 yes 2_545
O(3) H(1B) 2.9021 yes 7_545
O(3) H(1C) 2.7292 yes 7_545
O(3) H(3) 2.6694 yes .
O(3) H(4) 3.5358 yes .
O(3) H(9) 2.7517 yes 7_545
O(3) H(10) 3.3666 yes 2_445
O(3) H(13) 2.7913 yes 1_455
N(1) H(3) 3.3819 yes 2_555
N(1) H(9) 3.1402 yes 8_555
N(2) H(1A) 2.7997 yes 1_455
N(2) H(1A) 3.3316 yes 8_455
N(2) H(1B) 2.6085 yes 2_545
N(2) H(1C) 2.5689 yes 8_455
N(2) H(3) 3.0769 yes .
N(2) H(4) 3.0376 yes .
N(2) H(9) 2.9736 yes 7_545
N(2) H(13) 3.1113 yes 1_455
C(1) H(12) 3.1223 yes 2_555
C(2) H(10) 3.4353 yes 6_556
C(2) H(12) 3.5066 yes 2_555
C(3) H(1) 3.4631 yes 2_545
C(4) H(1) 3.0096 yes 2_545
C(5) H(1) 3.4890 yes 2_545
C(5) H(2) 3.0866 yes 2_545
C(5) H(2) 2.8172 yes 6_456
C(6) H(1) 3.5670 yes 6_456
C(6) H(2) 3.0609 yes 2_545
C(6) H(2) 2.8436 yes 6_456
C(7) H(1) 3.0514 yes 2_545
C(7) H(2) 2.9819 yes 2_545
C(7) H(2) 2.9282 yes 6_456
C(8) H(3) 3.2248 yes 2_555
C(8) H(4) 3.4226 yes 2_555
C(9) H(1A) 3.3559 yes 8_455
C(9) H(1B) 3.4141 yes 8_455
C(9) H(1C) 3.4824 yes 8_455
C(9) H(4) 3.3037 yes 2_555
C(10) H(2) 3.5665 yes 6_456
C(10) H(12) 3.3596 yes 2_555
C(12) H(1) 3.5671 yes 2_545
C(12) H(10) 3.3728 yes 2_545
C(13) H(3) 3.1416 yes 2_555
C(13) H(9) 3.5293 yes 2_545
C(13) H(10) 3.3788 yes 2_545
H(1A) O(1) 3.2287 yes 2_555
H(1A) O(1) 2.6771 yes 8_555
H(1A) O(2) 1.9407 yes 1_655
H(1A) O(2) 3.2052 yes 8_555
H(1A) O(3) 3.0448 yes 1_655
H(1A) O(3) 3.2389 yes 2_555
H(1A) N(2) 2.7997 yes 1_655
H(1A) N(2) 3.3316 yes 8_555
H(1A) C(9) 3.3559 yes 8_555
H(1A) H(1C) 3.1995 yes 8_555
H(1A) H(3) 3.2899 yes 2_555
H(1A) H(9) 3.0164 yes 8_555
H(1B) O(1) 1.8543 yes 2_555
H(1B) O(2) 3.0578 yes 1_655
H(1B) O(2) 3.4175 yes 8_555
H(1B) O(3) 2.6949 yes 2_555
H(1B) O(3) 2.9021 yes 7_555
H(1B) N(2) 2.6085 yes 2_555
H(1B) C(9) 3.4141 yes 8_555
H(1B) H(3) 3.0950 yes 2_555
H(1B) H(4) 3.3003 yes 2_555
H(1B) H(9) 2.7424 yes 8_555
H(1C) O(1) 3.1582 yes 2_555
H(1C) O(1) 2.5012 yes 8_555
H(1C) O(2) 3.3767 yes 1_655
H(1C) O(2) 1.9647 yes 8_555
H(1C) O(3) 2.7292 yes 7_555
H(1C) N(2) 2.5689 yes 8_555
H(1C) C(9) 3.4824 yes 8_555
H(1C) H(1A) 3.1995 yes 8_455
H(1C) H(9) 3.1520 yes 8_555
H(1C) H(10) 3.5293 yes 8_555
H(1) C(3) 3.4631 yes 2_555
H(1) C(4) 3.0096 yes 2_555
H(1) C(5) 3.4890 yes 2_555
H(1) C(6) 3.5670 yes 6_556
H(1) C(7) 3.0514 yes 2_555
H(1) C(12) 3.5671 yes 2_555
H(1) H(4) 3.2252 yes 2_555
H(1) H(12) 2.8773 yes 2_555
H(2) C(5) 3.0866 yes 2_555
H(2) C(5) 2.8172 yes 6_556
H(2) C(6) 3.0609 yes 2_555
H(2) C(6) 2.8436 yes 6_556
H(2) C(7) 2.9819 yes 2_555
H(2) C(7) 2.9282 yes 6_556
H(2) C(10) 3.5665 yes 6_556
H(2) H(10) 2.8638 yes 6_556
H(2) H(12) 3.5382 yes 2_555
H(3) O(1) 3.3784 yes .
H(3) O(2) 3.3062 yes 2_445
H(3) O(3) 2.6694 yes .
H(3) N(1) 3.3819 yes 2_545
H(3) N(2) 3.0769 yes .
H(3) C(8) 3.2248 yes 2_545
H(3) C(13) 3.1416 yes 2_545
H(3) H(1A) 3.2899 yes 2_545
H(3) H(1B) 3.0950 yes 2_545
H(3) H(10) 3.3695 yes 2_445
H(3) H(13) 3.1330 yes 2_545
H(4) O(1) 2.8432 yes .
H(4) O(2) 3.4252 yes .
H(4) O(3) 3.5358 yes .
H(4) N(2) 3.0376 yes .
H(4) C(8) 3.4226 yes 2_545
H(4) C(9) 3.3037 yes 2_545
H(4) H(1B) 3.3003 yes 2_545
H(4) H(1) 3.2252 yes 2_545
H(4) H(9) 3.4372 yes 2_545
H(9) O(1) 3.3685 yes 2_555
H(9) O(1) 2.9010 yes 7_555
H(9) O(2) 3.4460 yes 8_555
H(9) O(3) 2.7517 yes 7_555
H(9) N(1) 3.1402 yes 8_455
H(9) N(2) 2.9736 yes 7_555
H(9) C(13) 3.5293 yes 2_555
H(9) H(1A) 3.0164 yes 8_455
H(9) H(1B) 2.7424 yes 8_455
H(9) H(1C) 3.1520 yes 8_455
H(9) H(4) 3.4372 yes 2_555
H(9) H(13) 3.4558 yes 2_555
H(10) O(3) 3.3666 yes 2_455
H(10) C(2) 3.4353 yes 6_456
H(10) C(12) 3.3728 yes 2_555
H(10) C(13) 3.3788 yes 2_555
H(10) H(1C) 3.5293 yes 8_455
H(10) H(2) 2.8638 yes 6_456
H(10) H(3) 3.3695 yes 2_455
H(10) H(12) 2.9554 yes 2_555
H(10) H(13) 2.9678 yes 2_555
H(12) C(1) 3.1223 yes 2_545
H(12) C(2) 3.5066 yes 2_545
H(12) C(10) 3.3596 yes 2_545
H(12) H(1) 2.8773 yes 2_545
H(12) H(2) 3.5382 yes 2_545
H(12) H(10) 2.9554 yes 2_545
H(13) O(1) 3.5324 yes 8_555
H(13) O(2) 2.7263 yes 1_655
H(13) O(3) 2.7913 yes 1_655
H(13) N(2) 3.1113 yes 1_655
H(13) H(3) 3.1330 yes 2_555
H(13) H(9) 3.4558 yes 2_545
H(13) H(10) 2.9678 yes 2_545

loop_
_geom_hbond_atom_site_label_D
_geom_hbond_atom_site_label_H
_geom_hbond_atom_site_label_A
_geom_hbond_site_symmetry_A
_geom_hbond_distance_DA
_geom_hbond_distance_DH
_geom_hbond_distance_HA
_geom_hbond_angle_DHA
_geom_hbond_publ_flag
N(1) H(1A) O(2) 1_655 2.810(2) 0.910 1.941 159.16(11) no
N(1) H(1B) O(1) 2_555 2.762(4) 0.910 1.854 174.62(11) no
N(1) H(1C) O(1) 8_555 2.945(4) 0.910 2.501 110.46(11) no
N(1) H(1C) O(2) 8_555 2.821(4) 0.910 1.965 156.12(11) no

loop_
_geom_torsion_atom_site_label_1
_geom_torsion_atom_site_label_2
_geom_torsion_atom_site_label_3
_geom_torsion_atom_site_label_4
_geom_torsion
_geom_torsion_publ_flag
_geom_torsion_site_symmetry_1
_geom_torsion_site_symmetry_3
_geom_torsion_site_symmetry_4
C(2) C(1) C(6) C(5) 178.50(19) no . . .
C(2) C(1) C(6) C(7) -1.4(3) no . . 5_556
C(6) C(1) C(2) C(3) 0.9(3) no . . 5_556
C(1) C(2) C(3) C(4) 0.2(3) no . 5_556 5_556
C(2) C(3) C(4) C(7) 0.7(3) no 5_556 . .
C(3) C(4) C(7) C(5) 179.04(19) no . . .
C(3) C(4) C(7) C(6) -0.1(3) no . . 5_556
C(6) C(5) C(7) C(4) -178.97(18) no . . .
C(6) C(5) C(7) C(6) 0.1(3) no . . 5_556
C(7) C(5) C(6) C(1) 179.92(18) no . . .
C(7) C(5) C(6) C(7) -0.1(3) no . . 5_556
C(6) C(5) C(11) C(10) -87.3(2) no . . .
C(6) C(5) C(11) C(12) 91.9(2) no . . .
C(11) C(5) C(6) C(1) -1.4(3) no . . .
C(11) C(5) C(6) C(7) 178.56(17) no . . 5_556
C(7) C(5) C(11) C(10) 91.4(2) no . . .
C(7) C(5) C(11) C(12) -89.4(2) no . . .
C(11) C(5) C(7) C(4) 2.3(3) no . . .
C(11) C(5) C(7) C(6) -178.56(17) no . . 5_556
C(1) C(6) C(7) C(4) 0.9(3) no . 5_556 5_556
C(1) C(6) C(7) C(5) -179.92(17) no . 5_556 5_556
C(5) C(6) C(7) C(4) -179.00(17) no . 5_556 5_556
C(5) C(6) C(7) C(5) 0.1(3) no . 5_556 5_556
N(1) C(8) C(9) C(10) 179.84(17) no . . .
N(1) C(8) C(13) C(12) 178.99(18) no . . .
C(9) C(8) C(13) C(12) -0.9(3) no . . .
C(13) C(8) C(9) C(10) -0.3(3) no . . .
C(8) C(9) C(10) C(11) 1.1(3) no . . .
C(9) C(10) C(11) C(5) 178.47(18) no . . .
C(9) C(10) C(11) C(12) -0.7(3) no . . .
C(5) C(11) C(12) C(13) -179.67(18) no . . .
C(10) C(11) C(12) C(13) -0.5(3) no . . .
C(11) C(12) C(13) C(8) 1.3(3) no . . .
